data_4120411
loop_
_publ_author_name
'Dana Shoken'
'Manab Sharma'
'Mark Botoshansky'
'Matthias Tamm'
'Moris S. Eisen'

_publ_section_title
;
 Mono(imidazolin-2-iminato) Titanium Complexes for Ethylene Polymerization
 at Low Amounts of Methylaluminoxane
;
_journal_name_full 'Journal of the American Chemical Society'
_journal_page_first 12592
_journal_page_last 12595
_journal_paper_doi 10.1021/ja406925z
_journal_volume 135
_journal_year 2013
_chemical_formula_sum 'C30 H40 Cl3 N3 Ti'
_chemical_formula_weight 596.90
_chemical_name_common 'Moris-212 (Manab)'
_chemical_name_systematic
; 
 ? 
;
_space_group_IT_number 2
_symmetry_cell_setting triclinic
_symmetry_space_group_name_Hall '-P 1'
_symmetry_space_group_name_H-M 'P -1'
_atom_sites_solution_hydrogens geom
_atom_sites_solution_primary direct
_atom_sites_solution_secondary difmap
_audit_creation_method SHELXL-97
_cell_angle_alpha 92.50(2)
_cell_angle_beta 95.35(3)
_cell_angle_gamma 112.65(3)
_cell_formula_units_Z 2
_cell_length_a 9.441(2)
_cell_length_b 9.489(2)
_cell_length_c 19.860(4)
_cell_measurement_reflns_used 20370
_cell_measurement_temperature 240(2)
_cell_measurement_theta_max 25.04
_cell_measurement_theta_min 2.07
_cell_volume 1628.7(7)
_computing_cell_refinement 'DENZO HKL2000 (Otwinowski & Minor 1997)'
_computing_data_collection 'Collect (Nonius, 2006)'
_computing_data_reduction 'DENZO HKL2000 (Otwinowski & Minor 1997)'
_computing_molecular_graphics 'TEXSAN  (MSC, 1999)'
_computing_structure_refinement 'SHELXL-97 (Sheldrick, 1997)'
_computing_structure_solution 'SHELXS-97 (Sheldrick, 1997)'
_diffrn_ambient_temperature 240(2)
_diffrn_measured_fraction_theta_full 0.996
_diffrn_measured_fraction_theta_max 0.996
_diffrn_measurement_device_type 'Nonius KappaCCD'
_diffrn_measurement_method 'phi- and omega-scans'
_diffrn_radiation_monochromator graphite
_diffrn_radiation_source 'fine-focus sealed tube'
_diffrn_radiation_type MoK\a
_diffrn_radiation_wavelength 0.71073
_diffrn_reflns_av_R_equivalents 0.0755
_diffrn_reflns_av_sigmaI/netI 0.0743
_diffrn_reflns_limit_h_max 11
_diffrn_reflns_limit_h_min -11
_diffrn_reflns_limit_k_max 11
_diffrn_reflns_limit_k_min -11
_diffrn_reflns_limit_l_max 23
_diffrn_reflns_limit_l_min -23
_diffrn_reflns_number 20365
_diffrn_reflns_theta_full 25.04
_diffrn_reflns_theta_max 25.04
_diffrn_reflns_theta_min 2.07
_diffrn_standards_number 0
_exptl_absorpt_coefficient_mu 0.531
_exptl_absorpt_correction_type none
_exptl_crystal_colour yellow
_exptl_crystal_density_diffrn 1.217
_exptl_crystal_description prism
_exptl_crystal_F_000 628
_exptl_crystal_size_max 0.27
_exptl_crystal_size_mid 0.15
_exptl_crystal_size_min 0.05
_refine_diff_density_max 0.697
_refine_diff_density_min -0.312
_refine_diff_density_rms 0.062
_refine_ls_extinction_method none
_refine_ls_goodness_of_fit_ref 0.918
_refine_ls_hydrogen_treatment constr
_refine_ls_matrix_type full
_refine_ls_number_parameters 346
_refine_ls_number_reflns 5754
_refine_ls_number_restraints 2
_refine_ls_restrained_S_all 0.919
_refine_ls_R_factor_all 0.0977
_refine_ls_R_factor_gt 0.0529
_refine_ls_shift/su_max 0.041
_refine_ls_shift/su_mean 0.002
_refine_ls_structure_factor_coef Fsqd
_refine_ls_weighting_details 'calc w=1/[\s^2^(Fo^2^)+(0.0950P)^2^+0.0000P] where P=(Fo^2^+2Fc^2^)/3'
_refine_ls_weighting_scheme calc
_refine_ls_wR_factor_gt 0.1399
_refine_ls_wR_factor_ref 0.1559
_reflns_number_gt 3550
_reflns_number_total 5754
_reflns_threshold_expression >2sigma(I)
_cod_data_source_file ja406925z_si_004.cif
_cod_data_source_block Moris-212
_cod_original_cell_volume 1628.7(6)
_cod_database_code 4120411

loop_
_symmetry_equiv_pos_as_xyz
'x, y, z'
'-x, -y, -z'

loop_
_atom_site_label
_atom_site_type_symbol
_atom_site_fract_x
_atom_site_fract_y
_atom_site_fract_z
_atom_site_U_iso_or_equiv
_atom_site_adp_type
_atom_site_occupancy
_atom_site_symmetry_multiplicity
_atom_site_calc_flag
_atom_site_refinement_flags
Ti1 Ti 0.49962(7) -0.06901(7) 0.26071(3) 0.0403(2) Uani 1 1 d .
Cl1 Cl 0.69641(12) -0.06975(14) 0.33291(6) 0.0734(4) Uani 1 1 d .
Cl2 Cl 0.28199(12) -0.25705(11) 0.28328(6) 0.0683(3) Uani 1 1 d .
Cl3 Cl 0.53869(13) -0.10942(13) 0.15400(6) 0.0749(4) Uani 1 1 d .
N1 N 0.4801(3) 0.1042(3) 0.27200(14) 0.0366(6) Uani 1 1 d .
N2 N 0.4931(3) 0.3340(3) 0.33259(13) 0.0344(6) Uani 1 1 d .
N3 N 0.3917(3) 0.2893(3) 0.22706(13) 0.0341(6) Uani 1 1 d .
C1 C 0.4568(3) 0.2336(3) 0.27717(16) 0.0302(7) Uani 1 1 d .
C2 C 0.4481(4) 0.4530(4) 0.31666(18) 0.0412(8) Uani 1 1 d .
H2 H 0.4594 0.5376 0.3463 0.049 Uiso 1 1 calc R
C3 C 0.3861(4) 0.4262(4) 0.25224(18) 0.0417(8) Uani 1 1 d .
H3 H 0.3459 0.4882 0.2281 0.050 Uiso 1 1 calc R
C4 C 0.5623(4) 0.3152(4) 0.39766(16) 0.0384(8) Uani 1 1 d .
C5 C 0.4658(4) 0.2602(4) 0.44802(18) 0.0446(8) Uani 1 1 d .
C6 C 0.5366(5) 0.2455(5) 0.5105(2) 0.0585(10) Uani 1 1 d .
H6 H 0.4764 0.2099 0.5460 0.070 Uiso 1 1 calc R
C7 C 0.6928(5) 0.2820(5) 0.5210(2) 0.0623(11) Uani 1 1 d .
H7 H 0.7382 0.2715 0.5637 0.075 Uiso 1 1 calc R
C8 C 0.7845(4) 0.3341(5) 0.4696(2) 0.0551(10) Uani 1 1 d .
H8 H 0.8911 0.3574 0.4778 0.066 Uiso 1 1 calc R
C9 C 0.7217(4) 0.3527(4) 0.40609(18) 0.0433(8) Uani 1 1 d .
C10 C 0.2911(4) 0.2132(4) 0.4352(2) 0.0517(9) Uani 1 1 d .
H10 H 0.2697 0.2630 0.3949 0.062 Uiso 1 1 calc R
C11 C 0.2273(5) 0.2666(6) 0.4939(3) 0.0813(15) Uani 1 1 d .
H11A H 0.1166 0.2357 0.4832 0.122 Uiso 1 1 calc R
H11B H 0.2763 0.3774 0.5017 0.122 Uiso 1 1 calc R
H11C H 0.2482 0.2211 0.5344 0.122 Uiso 1 1 calc R
C12 C 0.2096(5) 0.0419(6) 0.4186(3) 0.105(2) Uani 1 1 d .
H12A H 0.0991 0.0147 0.4099 0.157 Uiso 1 1 calc R
H12B H 0.2314 -0.0104 0.4566 0.157 Uiso 1 1 calc R
H12C H 0.2462 0.0115 0.3786 0.157 Uiso 1 1 calc R
C13 C 0.8212(4) 0.4131(4) 0.35017(19) 0.0516(10) Uani 1 1 d .
H13 H 0.7578 0.3643 0.3065 0.062 Uiso 1 1 calc R
C14 C 0.8695(5) 0.5861(5) 0.3489(3) 0.0774(14) Uani 1 1 d .
H14A H 0.9325 0.6217 0.3124 0.116 Uiso 1 1 calc R
H14B H 0.9287 0.6371 0.3919 0.116 Uiso 1 1 calc R
H14C H 0.7781 0.6094 0.3416 0.116 Uiso 1 1 calc R
C15 C 0.9657(5) 0.3759(5) 0.3541(3) 0.0717(13) Uani 1 1 d .
H15A H 1.0233 0.4168 0.3165 0.108 Uiso 1 1 calc R
H15B H 0.9352 0.2656 0.3516 0.108 Uiso 1 1 calc R
H15C H 1.0300 0.4216 0.3966 0.108 Uiso 1 1 calc R
C16 C 0.3458(3) 0.2206(4) 0.15774(16) 0.0342(7) Uani 1 1 d .
C17 C 0.1995(4) 0.1050(4) 0.14220(18) 0.0396(8) Uani 1 1 d .
C18 C 0.1623(4) 0.0414(4) 0.0753(2) 0.0532(10) Uani 1 1 d .
H18 H 0.0641 -0.0362 0.0617 0.064 Uiso 1 1 calc R
C19 C 0.2658(5) 0.0892(5) 0.0284(2) 0.0613(11) Uani 1 1 d .
H19 H 0.2379 0.0431 -0.0164 0.074 Uiso 1 1 calc R
C20 C 0.4091(5) 0.2031(5) 0.0462(2) 0.0559(10) Uani 1 1 d .
H20 H 0.4784 0.2342 0.0135 0.067 Uiso 1 1 calc R
C21 C 0.4536(4) 0.2733(4) 0.11200(18) 0.0424(8) Uani 1 1 d .
C22 C 0.0857(4) 0.0556(4) 0.1938(2) 0.0531(10) Uani 1 1 d .
H22 H 0.1455 0.0789 0.2394 0.064 Uiso 1 1 calc R
C23 C -0.0154(5) 0.1473(5) 0.1908(3) 0.0843(16) Uani 1 1 d .
H23A H -0.0869 0.1158 0.2245 0.126 Uiso 1 1 calc R
H23B H -0.0729 0.1292 0.1460 0.126 Uiso 1 1 calc R
H23C H 0.0492 0.2556 0.2000 0.126 Uiso 1 1 calc R
C24 C -0.0162(5) -0.1159(5) 0.1854(3) 0.0859(16) Uani 1 1 d .
H24A H -0.0850 -0.1404 0.2203 0.129 Uiso 1 1 calc R
H24B H 0.0486 -0.1741 0.1894 0.129 Uiso 1 1 calc R
H24C H -0.0767 -0.1417 0.1410 0.129 Uiso 1 1 calc R
C25 C 0.6111(4) 0.4004(5) 0.1318(2) 0.0626(11) Uani 1 1 d .
H25 H 0.6124 0.4406 0.1788 0.075 Uiso 1 1 calc R
C26 C 0.6398(6) 0.5322(5) 0.0881(3) 0.0937(17) Uani 1 1 d .
H26A H 0.5569 0.5684 0.0893 0.141 Uiso 1 1 calc R
H26B H 0.6434 0.4983 0.0418 0.141 Uiso 1 1 calc R
H26C H 0.7375 0.6147 0.1052 0.141 Uiso 1 1 calc R
C27 C 0.7376(5) 0.3398(7) 0.1331(4) 0.114(2) Uani 1 1 d .
H27A H 0.8371 0.4235 0.1460 0.171 Uiso 1 1 calc R
H27B H 0.7360 0.2934 0.0884 0.171 Uiso 1 1 calc R
H27C H 0.7210 0.2635 0.1657 0.171 Uiso 1 1 calc R
C28 C 0.1854(8) 0.5212(12) 0.0836(4) 0.053(3) Uani 0.50 1 d P
C29 C 0.1430(12) 0.6536(16) 0.0578(5) 0.108(3) Uani 0.50 1 d PD
C30 C 0.0238(6) 0.6331(5) 0.0087(3) 0.0826(15) Uani 1 1 d D
C31 C -0.1021(12) 0.5912(17) -0.0428(5) 0.108(3) Uani 0.50 1 d PD
C32 C 0.0823(18) 0.5033(11) 0.0404(8) 0.122(7) Uani 0.50 1 d P

loop_
_atom_site_aniso_label
_atom_site_aniso_U_11
_atom_site_aniso_U_22
_atom_site_aniso_U_33
_atom_site_aniso_U_23
_atom_site_aniso_U_13
_atom_site_aniso_U_12
Ti1 0.0460(4) 0.0332(3) 0.0475(4) 0.0058(3) 0.0118(3) 0.0201(3)
Cl1 0.0673(7) 0.0853(8) 0.0842(9) 0.0307(6) 0.0064(6) 0.0462(6)
Cl2 0.0633(6) 0.0410(5) 0.1027(9) 0.0136(5) 0.0352(6) 0.0165(5)
Cl3 0.0854(8) 0.0753(7) 0.0611(7) -0.0123(6) 0.0249(6) 0.0267(6)
N1 0.0407(15) 0.0351(15) 0.0372(16) 0.0055(12) 0.0030(12) 0.0185(12)
N2 0.0426(15) 0.0308(14) 0.0326(16) 0.0022(12) 0.0021(12) 0.0178(12)
N3 0.0390(14) 0.0314(14) 0.0334(16) 0.0028(12) 0.0005(12) 0.0164(11)
C1 0.0274(15) 0.0311(16) 0.0306(18) 0.0019(14) 0.0002(13) 0.0105(13)
C2 0.055(2) 0.0332(18) 0.040(2) 0.0010(15) 0.0022(17) 0.0228(16)
C3 0.054(2) 0.0351(18) 0.040(2) -0.0007(15) -0.0049(16) 0.0250(16)
C4 0.052(2) 0.0375(18) 0.0301(19) -0.0004(14) -0.0016(15) 0.0237(15)
C5 0.059(2) 0.0425(19) 0.040(2) 0.0065(16) 0.0072(17) 0.0268(17)
C6 0.077(3) 0.066(3) 0.038(2) 0.0118(19) 0.008(2) 0.033(2)
C7 0.079(3) 0.070(3) 0.043(2) 0.006(2) -0.010(2) 0.038(2)
C8 0.057(2) 0.065(3) 0.046(2) -0.0017(19) -0.0081(19) 0.030(2)
C9 0.050(2) 0.044(2) 0.036(2) -0.0053(16) -0.0023(16) 0.0203(16)
C10 0.054(2) 0.058(2) 0.047(2) 0.0113(18) 0.0134(18) 0.0242(18)
C11 0.089(3) 0.099(4) 0.080(4) 0.001(3) 0.021(3) 0.061(3)
C12 0.069(3) 0.068(3) 0.167(6) -0.027(3) 0.035(3) 0.014(3)
C13 0.045(2) 0.064(2) 0.042(2) -0.0051(19) -0.0004(17) 0.0194(18)
C14 0.071(3) 0.074(3) 0.098(4) 0.033(3) 0.034(3) 0.033(2)
C15 0.055(2) 0.074(3) 0.087(4) -0.012(3) 0.007(2) 0.027(2)
C16 0.0415(17) 0.0349(17) 0.0318(19) 0.0023(14) 0.0005(14) 0.0221(14)
C17 0.0411(18) 0.0362(18) 0.041(2) 0.0008(15) -0.0053(15) 0.0171(15)
C18 0.054(2) 0.044(2) 0.053(3) -0.0036(18) -0.0140(19) 0.0151(17)
C19 0.086(3) 0.064(3) 0.037(2) -0.007(2) -0.003(2) 0.036(2)
C20 0.064(2) 0.066(3) 0.045(2) 0.009(2) 0.015(2) 0.030(2)
C21 0.0455(19) 0.048(2) 0.038(2) 0.0077(17) 0.0037(16) 0.0231(16)
C22 0.043(2) 0.058(2) 0.048(2) 0.0047(19) 0.0035(17) 0.0087(17)
C23 0.079(3) 0.075(3) 0.110(4) 0.010(3) 0.043(3) 0.035(3)
C24 0.071(3) 0.058(3) 0.128(5) 0.026(3) 0.031(3) 0.017(2)
C25 0.046(2) 0.071(3) 0.062(3) 0.014(2) 0.0075(19) 0.0115(19)
C26 0.082(3) 0.059(3) 0.123(5) 0.021(3) 0.005(3) 0.010(2)
C27 0.045(3) 0.106(4) 0.194(7) 0.050(4) 0.017(3) 0.027(3)
C28 0.031(4) 0.079(6) 0.045(5) -0.016(4) -0.015(3) 0.022(4)
C29 0.123(7) 0.152(9) 0.104(8) 0.065(7) 0.052(6) 0.099(7)
C30 0.102(4) 0.053(3) 0.100(5) 0.005(3) 0.034(3) 0.034(3)
C31 0.123(7) 0.152(9) 0.104(8) 0.065(7) 0.052(6) 0.099(7)
C32 0.206(16) 0.041(5) 0.181(16) 0.062(9) 0.168(15) 0.078(9)

loop_
_atom_type_symbol
_atom_type_description
_atom_type_scat_dispersion_real
_atom_type_scat_dispersion_imag
_atom_type_scat_source
Ti Ti 0.2776 0.4457 'International Tables Vol C Tables 4.2.6.8 and 6.1.1.4'
Cl Cl 0.1484 0.1585 'International Tables Vol C Tables 4.2.6.8 and 6.1.1.4'
N N 0.0061 0.0033 'International Tables Vol C Tables 4.2.6.8 and 6.1.1.4'
C C 0.0033 0.0016 'International Tables Vol C Tables 4.2.6.8 and 6.1.1.4'
H H 0.0000 0.0000 'International Tables Vol C Tables 4.2.6.8 and 6.1.1.4'

loop_
_geom_angle_atom_site_label_1
_geom_angle_atom_site_label_2
_geom_angle_atom_site_label_3
_geom_angle
_geom_angle_site_symmetry_1
_geom_angle_site_symmetry_3
N1 Ti1 Cl3 110.08(10) . .
N1 Ti1 Cl1 110.00(10) . .
Cl3 Ti1 Cl1 110.34(6) . .
N1 Ti1 Cl2 108.70(9) . .
Cl3 Ti1 Cl2 109.34(6) . .
Cl1 Ti1 Cl2 108.36(6) . .
C1 N1 Ti1 175.9(2) . .
C1 N2 C2 108.7(3) . .
C1 N2 C4 124.7(3) . .
C2 N2 C4 126.6(3) . .
C1 N3 C3 108.8(3) . .
C1 N3 C16 124.5(3) . .
C3 N3 C16 126.6(3) . .
N1 C1 N2 127.1(3) . .
N1 C1 N3 125.9(3) . .
N2 C1 N3 107.1(3) . .
C3 C2 N2 108.0(3) . .
C3 C2 H2 126.0 . .
N2 C2 H2 126.0 . .
C2 C3 N3 107.4(3) . .
C2 C3 H3 126.3 . .
N3 C3 H3 126.3 . .
C9 C4 C5 124.2(3) . .
C9 C4 N2 117.8(3) . .
C5 C4 N2 118.0(3) . .
C6 C5 C4 116.5(3) . .
C6 C5 C10 121.3(3) . .
C4 C5 C10 122.2(3) . .
C7 C6 C5 121.1(4) . .
C7 C6 H6 119.4 . .
C5 C6 H6 119.4 . .
C6 C7 C8 120.8(4) . .
C6 C7 H7 119.6 . .
C8 C7 H7 119.6 . .
C7 C8 C9 121.2(4) . .
C7 C8 H8 119.4 . .
C9 C8 H8 119.4 . .
C8 C9 C4 116.2(3) . .
C8 C9 C13 121.6(3) . .
C4 C9 C13 122.2(3) . .
C12 C10 C11 110.9(4) . .
C12 C10 C5 110.8(3) . .
C11 C10 C5 112.4(3) . .
C12 C10 H10 107.5 . .
C11 C10 H10 107.5 . .
C5 C10 H10 107.5 . .
C10 C11 H11A 109.5 . .
C10 C11 H11B 109.5 . .
H11A C11 H11B 109.5 . .
C10 C11 H11C 109.5 . .
H11A C11 H11C 109.5 . .
H11B C11 H11C 109.5 . .
C10 C12 H12A 109.5 . .
C10 C12 H12B 109.5 . .
H12A C12 H12B 109.5 . .
C10 C12 H12C 109.5 . .
H12A C12 H12C 109.5 . .
H12B C12 H12C 109.5 . .
C9 C13 C14 111.2(3) . .
C9 C13 C15 113.8(3) . .
C14 C13 C15 109.1(3) . .
C9 C13 H13 107.5 . .
C14 C13 H13 107.5 . .
C15 C13 H13 107.5 . .
C13 C14 H14A 109.5 . .
C13 C14 H14B 109.5 . .
H14A C14 H14B 109.5 . .
C13 C14 H14C 109.5 . .
H14A C14 H14C 109.5 . .
H14B C14 H14C 109.5 . .
C13 C15 H15A 109.5 . .
C13 C15 H15B 109.5 . .
H15A C15 H15B 109.5 . .
C13 C15 H15C 109.5 . .
H15A C15 H15C 109.5 . .
H15B C15 H15C 109.5 . .
C21 C16 C17 124.8(3) . .
C21 C16 N3 117.2(3) . .
C17 C16 N3 118.0(3) . .
C18 C17 C16 115.6(3) . .
C18 C17 C22 122.0(3) . .
C16 C17 C22 122.3(3) . .
C19 C18 C17 121.6(3) . .
C19 C18 H18 119.2 . .
C17 C18 H18 119.2 . .
C20 C19 C18 120.7(4) . .
C20 C19 H19 119.6 . .
C18 C19 H19 119.6 . .
C19 C20 C21 120.9(3) . .
C19 C20 H20 119.6 . .
C21 C20 H20 119.6 . .
C16 C21 C20 116.4(3) . .
C16 C21 C25 122.4(3) . .
C20 C21 C25 121.2(3) . .
C17 C22 C23 110.2(3) . .
C17 C22 C24 113.5(3) . .
C23 C22 C24 109.7(3) . .
C17 C22 H22 107.8 . .
C23 C22 H22 107.8 . .
C24 C22 H22 107.8 . .
C22 C23 H23A 109.5 . .
C22 C23 H23B 109.5 . .
H23A C23 H23B 109.5 . .
C22 C23 H23C 109.5 . .
H23A C23 H23C 109.5 . .
H23B C23 H23C 109.5 . .
C22 C24 H24A 109.5 . .
C22 C24 H24B 109.5 . .
H24A C24 H24B 109.5 . .
C22 C24 H24C 109.5 . .
H24A C24 H24C 109.5 . .
H24B C24 H24C 109.5 . .
C26 C25 C27 112.2(4) . .
C26 C25 C21 112.2(4) . .
C27 C25 C21 111.2(4) . .
C26 C25 H25 106.9 . .
C27 C25 H25 106.9 . .
C21 C25 H25 106.9 . .
C25 C26 H26A 109.5 . .
C25 C26 H26B 109.5 . .
H26A C26 H26B 109.5 . .
C25 C26 H26C 109.5 . .
H26A C26 H26C 109.5 . .
H26B C26 H26C 109.5 . .
C25 C27 H27A 109.5 . .
C25 C27 H27B 109.5 . .
H27A C27 H27B 109.5 . .
C25 C27 H27C 109.5 . .
H27A C27 H27C 109.5 . .
H27B C27 H27C 109.5 . .
C31 C28 C29 103.1(10) 2_565 .
C30 C29 C28 123.8(11) . .
C31 C30 C29 172.4(10) . .
C29 C30 C32 133.5(9) . 2_565
C31 C30 C32 121.2(9) . .
C30 C31 C28 139.8(13) . 2_565
C31 C32 C29 144(2) 2_565 .
C28 C32 C30 133.6(10) . 2_565
C29 C32 C30 149.6(13) . 2_565
C31 C32 C30 159.6(18) 2_565 .
C28 C32 C30 128.8(12) . .
C31 C32 C32 114.8(17) 2_565 2_565

loop_
_geom_bond_atom_site_label_1
_geom_bond_atom_site_label_2
_geom_bond_distance
_geom_bond_site_symmetry_2
Ti1 N1 1.731(3) .
Ti1 Cl3 2.2266(13) .
Ti1 Cl1 2.2411(15) .
Ti1 Cl2 2.2415(14) .
N1 C1 1.329(4) .
N2 C1 1.350(4) .
N2 C2 1.390(4) .
N2 C4 1.442(4) .
N3 C1 1.353(4) .
N3 C3 1.393(4) .
N3 C16 1.449(4) .
C2 C3 1.327(5) .
C2 H2 0.9400 .
C3 H3 0.9400 .
C4 C9 1.398(5) .
C4 C5 1.397(5) .
C5 C6 1.392(5) .
C5 C10 1.526(5) .
C6 C7 1.372(5) .
C6 H6 0.9400 .
C7 C8 1.383(5) .
C7 H7 0.9400 .
C8 C9 1.391(5) .
C8 H8 0.9400 .
C9 C13 1.510(5) .
C10 C12 1.512(6) .
C10 C11 1.515(5) .
C10 H10 0.9900 .
C11 H11A 0.9700 .
C11 H11B 0.9700 .
C11 H11C 0.9700 .
C12 H12A 0.9700 .
C12 H12B 0.9700 .
C12 H12C 0.9700 .
C13 C14 1.527(6) .
C13 C15 1.531(5) .
C13 H13 0.9900 .
C14 H14A 0.9700 .
C14 H14B 0.9700 .
C14 H14C 0.9700 .
C15 H15A 0.9700 .
C15 H15B 0.9700 .
C15 H15C 0.9700 .
C16 C21 1.389(4) .
C16 C17 1.390(4) .
C17 C18 1.391(5) .
C17 C22 1.511(5) .
C18 C19 1.376(5) .
C18 H18 0.9400 .
C19 C20 1.369(5) .
C19 H19 0.9400 .
C20 C21 1.391(5) .
C20 H20 0.9400 .
C21 C25 1.513(5) .
C22 C23 1.518(6) .
C22 C24 1.530(5) .
C22 H22 0.9900 .
C23 H23A 0.9700 .
C23 H23B 0.9700 .
C23 H23C 0.9700 .
C24 H24A 0.9700 .
C24 H24B 0.9700 .
C24 H24C 0.9700 .
C25 C26 1.506(6) .
C25 C27 1.511(6) .
C25 H25 0.9900 .
C26 H26A 0.9700 .
C26 H26B 0.9700 .
C26 H26C 0.9700 .
C27 H27A 0.9700 .
C27 H27B 0.9700 .
C27 H27C 0.9700 .
C28 C32 1.191(18) .
C28 C31 1.254(16) 2_565
C28 C29 1.552(15) .
C29 C30 1.365(8) .
C29 C32 1.331(17) .
C30 C31 1.412(9) .
C30 C32 1.529(16) 2_565
C30 C32 1.656(12) .
C31 C28 1.254(16) 2_565
C32 C30 1.529(16) 2_565
C32 C32 2.11(4) 2_565
